data_4127457
loop_
_publ_author_name
'Pun, Sai Ho'
'Wang, Yujing'
'Chu, Ming'
'Chan, Chi Kit'
'Li, Yuke'
'Liu, Zhifeng'
'Miao, Qian'

_publ_section_title
;
 Synthesis, Structures, and Properties of Heptabenzo[7]circulene and
 Octabenzo[8]circulene.
;
_journal_issue 24
_journal_name_full 'Journal of the American Chemical Society'
_journal_page_first 9680
_journal_page_last 9686
_journal_paper_doi 10.1021/jacs.9b03910
_journal_volume 141
_journal_year 2019
_chemical_formula_sum 'C82 H64 S4'
_chemical_formula_weight 1177.57
_chemical_name_systematic '2,11,18,27-Tetra(tert-butyl)octabenzo[a, d, g, j, m, p, s, v][8]circulene'
_space_group_crystal_system monoclinic
_space_group_IT_number 15
_space_group_name_Hall '-C 2yc'
_space_group_name_H-M_alt 'C 1 2/c 1'
_symmetry_space_group_name_Hall '-C 2yc'
_symmetry_space_group_name_H-M 'C 1 2/c 1'
_atom_sites_solution_hydrogens geom
_audit_creation_method SHELXL-2014/6
_cell_angle_alpha 90
_cell_angle_beta 96.355(4)
_cell_angle_gamma 90
_cell_formula_units_Z 8
_cell_length_a 20.4908(14)
_cell_length_b 20.5122(14)
_cell_length_c 29.522(2)
_cell_measurement_reflns_used 631
_cell_measurement_temperature 294(2)
_cell_measurement_theta_max 15
_cell_measurement_theta_min 15
_cell_volume 12332.2(15)
_computing_cell_refinement 'BRUKER D8VENTURE DIFFRACTOMETER'
_computing_data_collection 'BRUKER D8VENTURE DIFFRACTOMETER'
_computing_data_reduction 'BRUKER D8VENTURE DIFFRACTOMETER'
_computing_molecular_graphics 'BRUKER SHELXTL'
_computing_publication_material 'BRUKER SHELXTL'
_computing_structure_refinement 'SHELXL-2014/6 (Sheldrick, 2014)'
_diffrn_ambient_temperature 294(2)
_diffrn_measured_fraction_theta_full 0.999
_diffrn_measured_fraction_theta_max 0.999
_diffrn_measurement_device_type 'BRUKER D8VENTURE DIFFRACTOMETER'
_diffrn_measurement_method 'PHI & OMEGA SCAN'
_diffrn_radiation_type MoK\a
_diffrn_radiation_wavelength 0.71073
_diffrn_reflns_av_R_equivalents 0.1185
_diffrn_reflns_av_unetI/netI 0.0467
_diffrn_reflns_Laue_measured_fraction_full 0.999
_diffrn_reflns_Laue_measured_fraction_max 0.999
_diffrn_reflns_limit_h_max 24
_diffrn_reflns_limit_h_min -24
_diffrn_reflns_limit_k_max 24
_diffrn_reflns_limit_k_min -24
_diffrn_reflns_limit_l_max 35
_diffrn_reflns_limit_l_min -35
_diffrn_reflns_number 201847
_diffrn_reflns_point_group_measured_fraction_full 0.999
_diffrn_reflns_point_group_measured_fraction_max 0.999
_diffrn_reflns_theta_full 25.242
_diffrn_reflns_theta_max 25.249
_diffrn_reflns_theta_min 2.104
_exptl_absorpt_coefficient_mu 0.202
_exptl_absorpt_correction_T_max 0.7456
_exptl_absorpt_correction_T_min 0.6097
_exptl_absorpt_correction_type multi-scan
_exptl_crystal_colour red
_exptl_crystal_density_diffrn 1.268
_exptl_crystal_description block
_exptl_crystal_F_000 4960
_exptl_crystal_size_max 0.500
_exptl_crystal_size_mid 0.400
_exptl_crystal_size_min 0.300
_refine_diff_density_max 0.792
_refine_diff_density_min -0.485
_refine_diff_density_rms 0.095
_refine_ls_extinction_coef 0.0037(4)
_refine_ls_extinction_expression Fc^*^=kFc[1+0.001xFc^2^\l^3^/sin(2\q)]^-1/4^
_refine_ls_extinction_method SHELXL
_refine_ls_goodness_of_fit_ref 1.144
_refine_ls_hydrogen_treatment constr
_refine_ls_matrix_type full
_refine_ls_number_parameters 776
_refine_ls_number_reflns 11179
_refine_ls_number_restraints 12
_refine_ls_restrained_S_all 1.155
_refine_ls_R_factor_all 0.1776
_refine_ls_R_factor_gt 0.1505
_refine_ls_shift/su_max 0.009
_refine_ls_shift/su_mean 0.001
_refine_ls_structure_factor_coef Fsqd
_refine_ls_weighting_details 'w=1/[\s^2^(Fo^2^)+(0.1225P)^2^+117.9246P] where P=(Fo^2^+2Fc^2^)/3'
_refine_ls_weighting_scheme calc
_refine_ls_wR_factor_gt 0.3529
_refine_ls_wR_factor_ref 0.3719
_reflns_Friedel_coverage 0.000
_reflns_number_gt 8531
_reflns_number_total 11179
_reflns_threshold_expression 'I > 2\s(I)'
_cod_data_source_file ja9b03910_si_003.cif
_cod_data_source_block tbuob8c
_cod_original_cell_volume 12332.4(15)
_cod_database_code 4127457
_shelx_space_group_comment
;
The symmetry employed for this shelxl refinement is uniquely defined
by the following loop, which should always be used as a source of
symmetry information in preference to the above space-group names.
They are only intended as comments.
;
_shelx_estimated_absorpt_t_min 0.906
_shelx_estimated_absorpt_t_max 0.942
_shelxl_version_number 2014/6

loop_
_space_group_symop_operation_xyz
'x, y, z'
'-x, y, -z+1/2'
'x+1/2, y+1/2, z'
'-x+1/2, y+1/2, -z+1/2'
'-x, -y, -z'
'x, -y, z-1/2'
'-x+1/2, -y+1/2, -z'
'x+1/2, -y+1/2, z-1/2'

loop_
_atom_site_label
_atom_site_type_symbol
_atom_site_fract_x
_atom_site_fract_y
_atom_site_fract_z
_atom_site_U_iso_or_equiv
_atom_site_adp_type
_atom_site_occupancy
_atom_site_site_symmetry_order
_atom_site_calc_flag
_atom_site_refinement_flags_posn
_atom_site_refinement_flags_adp
C1' C 0.4780(3) 0.3502(3) 0.2649(2) 0.0526(18) Uani 1 1 d . .
H1'A H 0.4642 0.3896 0.2761 0.063 Uiso 1 1 calc R U
C2' C 0.4524(3) 0.2930(3) 0.2792(3) 0.0489(17) Uani 1 1 d . .
H2'A H 0.4208 0.2941 0.2996 0.059 Uiso 1 1 calc R U
C3' C 0.4735(3) 0.2324(3) 0.2635(2) 0.0358(13) Uani 1 1 d . .
C4' C 0.4513(3) 0.1713(3) 0.2798(2) 0.0357(13) Uani 1 1 d . .
C5' C 0.3995(3) 0.1664(3) 0.3099(2) 0.0399(14) Uani 1 1 d . .
C6' C 0.3413(3) 0.2021(3) 0.3043(3) 0.0521(18) Uani 1 1 d . .
H6'A H 0.3362 0.2349 0.2825 0.063 Uiso 1 1 calc R U
C7' C 0.2919(3) 0.1897(4) 0.3304(3) 0.065(2) Uani 1 1 d . .
H7'A H 0.2540 0.2149 0.3261 0.078 Uiso 1 1 calc R U
C8' C 0.2962(3) 0.1395(4) 0.3642(3) 0.063(2) Uani 1 1 d . .
C9' C 0.3532(3) 0.1052(4) 0.3696(3) 0.0534(18) Uani 1 1 d . .
H9'A H 0.3580 0.0726 0.3917 0.064 Uiso 1 1 calc R U
C10' C 0.4060(3) 0.1170(3) 0.3430(2) 0.0392(14) Uani 1 1 d . .
C11' C 0.4642(3) 0.0755(3) 0.3455(2) 0.0353(13) Uani 1 1 d . .
C12' C 0.5007(3) 0.0553(3) 0.3880(2) 0.0405(15) Uani 1 1 d . .
C13' C 0.4846(4) 0.0769(4) 0.4306(3) 0.0577(19) Uani 1 1 d . .
H13A H 0.4464 0.1010 0.4319 0.069 Uiso 1 1 calc R U
C14' C 0.5231(5) 0.0636(4) 0.4700(3) 0.074(2) Uani 1 1 d . .
H14A H 0.5122 0.0799 0.4976 0.089 Uiso 1 1 calc R U
C15' C 0.5783(5) 0.0259(5) 0.4689(3) 0.077(2) Uani 1 1 d . .
H15A H 0.6033 0.0149 0.4960 0.093 Uiso 1 1 calc R U
C16' C 0.5974(4) 0.0043(4) 0.4282(2) 0.0587(19) Uani 1 1 d . .
H16A H 0.6351 -0.0210 0.4283 0.070 Uiso 1 1 calc R U
C17' C 0.5604(3) 0.0202(3) 0.3865(2) 0.0395(14) Uani 1 1 d . .
C18' C 0.5759(2) -0.0045(3) 0.3432(2) 0.0330(13) Uani 1 1 d . .
C19' C 0.6321(3) -0.0477(3) 0.3389(2) 0.0348(13) Uani 1 1 d . .
C20' C 0.6949(3) -0.0388(3) 0.3621(2) 0.0428(15) Uani 1 1 d . .
H20A H 0.7013 -0.0051 0.3832 0.051 Uiso 1 1 calc R U
C21' C 0.7473(3) -0.0777(4) 0.3550(2) 0.0490(17) Uani 1 1 d . .
C22' C 0.7365(3) -0.1281(3) 0.3231(2) 0.0500(17) Uani 1 1 d . .
H22A H 0.7708 -0.1561 0.3183 0.060 Uiso 1 1 calc R U
C23' C 0.6770(3) -0.1368(3) 0.2991(2) 0.0426(15) Uani 1 1 d . .
H23A H 0.6718 -0.1693 0.2771 0.051 Uiso 1 1 calc R U
C24' C 0.6223(3) -0.0974(3) 0.3067(2) 0.0349(13) Uani 1 1 d . .
C25' C 0.5596(2) -0.1015(3) 0.2787(2) 0.0322(12) Uani 1 1 d . .
C26' C 0.5307(3) -0.1630(3) 0.2637(2) 0.0341(13) Uani 1 1 d . .
C27' C 0.5567(3) -0.2232(3) 0.2794(2) 0.0443(15) Uani 1 1 d . .
H27A H 0.5946 -0.2240 0.2999 0.053 Uiso 1 1 calc R U
C28' C 0.5279(3) -0.2800(3) 0.2655(3) 0.0490(17) Uani 1 1 d . .
H28A H 0.5456 -0.3193 0.2768 0.059 Uiso 1 1 calc R U
C29' C 0.5263(2) -0.0426(2) 0.26881(19) 0.0263(11) Uani 1 1 d . .
C30' C 0.5343(2) 0.0083(2) 0.30376(19) 0.0289(12) Uani 1 1 d . .
C31' C 0.4889(2) 0.0617(2) 0.30403(19) 0.0284(12) Uani 1 1 d . .
C32' C 0.4816(2) 0.1124(2) 0.26939(19) 0.0261(11) Uani 1 1 d . .
C33' C 0.2396(4) 0.1259(6) 0.3915(4) 0.090(3) Uani 1 1 d . .
C34' C 0.2463(9) 0.1673(13) 0.4322(7) 0.304(19) Uani 1 1 d . .
H34A H 0.2105 0.1590 0.4498 0.456 Uiso 1 1 calc R U
H34B H 0.2871 0.1576 0.4502 0.456 Uiso 1 1 calc R U
H34C H 0.2458 0.2123 0.4232 0.456 Uiso 1 1 calc R U
C35' C 0.2367(7) 0.0532(9) 0.4025(7) 0.194(9) Uani 1 1 d . .
H35A H 0.2323 0.0286 0.3747 0.290 Uiso 1 1 calc R U
H35B H 0.2763 0.0406 0.4208 0.290 Uiso 1 1 calc R U
H35C H 0.1997 0.0448 0.4189 0.290 Uiso 1 1 calc R U
C36' C 0.1727(5) 0.1389(8) 0.3629(6) 0.151(6) Uani 1 1 d . .
H36A H 0.1688 0.1116 0.3364 0.226 Uiso 1 1 calc R U
H36B H 0.1377 0.1292 0.3810 0.226 Uiso 1 1 calc R U
H36C H 0.1703 0.1838 0.3538 0.226 Uiso 1 1 calc R U
C37' C 0.8167(3) -0.0692(5) 0.3810(3) 0.069(2) Uani 1 1 d . .
C38' C 0.8679(5) -0.0737(9) 0.3491(5) 0.158(7) Uani 1 1 d . .
H38A H 0.8593 -0.0418 0.3254 0.237 Uiso 1 1 calc R U
H38B H 0.9103 -0.0657 0.3655 0.237 Uiso 1 1 calc R U
H38C H 0.8672 -0.1165 0.3359 0.237 Uiso 1 1 calc R U
C39' C 0.8276(6) -0.0002(7) 0.3958(6) 0.161(7) Uani 1 1 d . .
H39A H 0.8202 0.0280 0.3697 0.242 Uiso 1 1 calc R U
H39B H 0.7976 0.0109 0.4173 0.242 Uiso 1 1 calc R U
H39C H 0.8718 0.0049 0.4097 0.242 Uiso 1 1 calc R U
C40' C 0.8264(7) -0.1154(9) 0.4174(6) 0.205(8) Uani 1 1 d . U
H40A H 0.7922 -0.1106 0.4369 0.307 Uiso 1 1 calc R U
H40B H 0.8251 -0.1588 0.4050 0.307 Uiso 1 1 calc R U
H40C H 0.8682 -0.1080 0.4346 0.307 Uiso 1 1 calc R U
C1 C 0.8330(3) 0.2066(3) 0.3006(2) 0.0428(15) Uani 1 1 d . .
H1A H 0.7966 0.2048 0.2788 0.051 Uiso 1 1 calc R U
C2 C 0.8746(2) 0.1513(3) 0.3076(2) 0.0327(13) Uani 1 1 d . .
C3 C 0.8672(2) 0.0938(2) 0.27917(19) 0.0289(12) Uani 1 1 d . .
C4 C 0.8043(3) 0.0659(3) 0.2636(2) 0.0334(13) Uani 1 1 d . .
C5 C 0.7452(3) 0.0886(3) 0.2791(2) 0.0455(16) Uani 1 1 d . .
H5A H 0.7469 0.1229 0.2997 0.055 Uiso 1 1 calc R U
C6 C 0.6860(3) 0.0613(3) 0.2645(2) 0.0473(17) Uani 1 1 d . .
H6A H 0.6480 0.0771 0.2752 0.057 Uiso 1 1 calc R U
C7 C 0.6824(3) 0.0109(4) 0.2343(2) 0.0507(18) Uani 1 1 d . .
H7A H 0.6417 -0.0059 0.2230 0.061 Uiso 1 1 calc R U
C8 C 0.7385(3) -0.0154(3) 0.2205(2) 0.0462(16) Uani 1 1 d . .
H8A H 0.7353 -0.0506 0.2005 0.055 Uiso 1 1 calc R U
C9 C 0.8008(2) 0.0100(3) 0.2361(2) 0.0336(13) Uani 1 1 d . .
C10 C 0.8605(2) -0.0150(2) 0.2205(2) 0.0312(12) Uani 1 1 d . .
C11 C 0.8614(2) -0.0716(3) 0.1912(2) 0.0374(14) Uani 1 1 d . .
C12 C 0.8269(3) -0.1288(3) 0.1969(3) 0.0521(18) Uani 1 1 d . .
H12A H 0.7976 -0.1304 0.2187 0.063 Uiso 1 1 calc R U
C13 C 0.8350(4) -0.1826(3) 0.1711(3) 0.068(2) Uani 1 1 d . .
H13B H 0.8107 -0.2200 0.1754 0.082 Uiso 1 1 calc R U
C14 C 0.8799(4) -0.1827(3) 0.1377(3) 0.063(2) Uani 1 1 d . .
C15 C 0.9142(3) -0.1263(3) 0.1320(3) 0.0531(18) Uani 1 1 d . .
H15B H 0.9438 -0.1252 0.1103 0.064 Uiso 1 1 calc R U
C16 C 0.9057(3) -0.0702(3) 0.1580(2) 0.0424(15) Uani 1 1 d . .
C17 C 0.9457(2) -0.0120(3) 0.1547(2) 0.0341(13) Uani 1 1 d . .
C18 C 0.9590(3) 0.0168(3) 0.1124(2) 0.0386(14) Uani 1 1 d . .
C19 C 0.9306(3) -0.0066(3) 0.0705(2) 0.0494(16) Uani 1 1 d . .
H19A H 0.9060 -0.0447 0.0696 0.059 Uiso 1 1 calc R U
C20 C 0.9381(4) 0.0252(5) 0.0301(3) 0.070(2) Uani 1 1 d . .
H20B H 0.9180 0.0089 0.0026 0.084 Uiso 1 1 calc R U
C21 C 0.9752(4) 0.0809(5) 0.0308(3) 0.071(2) Uani 1 1 d . .
H21A H 0.9810 0.1018 0.0036 0.085 Uiso 1 1 calc R U
C22 C 1.0035(3) 0.1057(4) 0.0708(2) 0.0554(18) Uani 1 1 d . .
H22B H 1.0295 0.1428 0.0702 0.066 Uiso 1 1 calc R U
C23 C 0.9948(3) 0.0775(3) 0.1132(2) 0.0354(13) Uani 1 1 d . .
C24 C 1.0254(2) 0.1011(3) 0.1559(2) 0.0321(12) Uani 1 1 d . .
C25 C 1.0706(3) 0.1566(3) 0.1604(2) 0.0364(13) Uani 1 1 d . .
C26 C 1.0579(3) 0.2152(3) 0.1367(2) 0.0416(14) Uani 1 1 d . .
H26A H 1.0204 0.2185 0.1160 0.050 Uiso 1 1 calc R U
C27 C 1.0997(3) 0.2686(3) 0.1431(2) 0.0472(16) Uani 1 1 d . .
C28 C 1.1543(3) 0.2617(3) 0.1749(2) 0.0490(16) Uani 1 1 d . .
H28B H 1.1834 0.2965 0.1796 0.059 Uiso 1 1 calc R U
C29 C 1.0191(2) 0.0657(2) 0.19627(18) 0.0257(11) Uani 1 1 d . .
C30 C 0.9646(2) 0.0201(2) 0.19588(19) 0.0279(12) Uani 1 1 d . .
C31 C 0.9198(2) 0.0184(2) 0.23087(19) 0.0280(12) Uani 1 1 d . .
C32 C 0.9247(2) 0.0635(2) 0.26903(19) 0.0271(11) Uani 1 1 d . .
C33 C 0.8903(5) -0.2445(4) 0.1094(4) 0.088(3) Uani 1 1 d . .
C34 C 0.9586(10) -0.2491(7) 0.0979(7) 0.207(10) Uani 1 1 d . .
H34D H 0.9883 -0.2500 0.1255 0.310 Uiso 1 1 calc R U
H34E H 0.9636 -0.2884 0.0809 0.310 Uiso 1 1 calc R U
H34F H 0.9683 -0.2121 0.0800 0.310 Uiso 1 1 calc R U
C35 C 0.8793(8) -0.3063(5) 0.1365(6) 0.160(7) Uani 1 1 d . .
H35D H 0.9098 -0.3073 0.1636 0.240 Uiso 1 1 calc R U
H35E H 0.8353 -0.3067 0.1446 0.240 Uiso 1 1 calc R U
H35F H 0.8860 -0.3439 0.1182 0.240 Uiso 1 1 calc R U
C36 C 0.8445(12) -0.2431(8) 0.0686(6) 0.280(17) Uani 1 1 d . .
H36D H 0.8006 -0.2400 0.0768 0.420 Uiso 1 1 calc R U
H36E H 0.8536 -0.2060 0.0505 0.420 Uiso 1 1 calc R U
H36F H 0.8490 -0.2822 0.0514 0.420 Uiso 1 1 calc R U
C37 C 1.0870(4) 0.3326(4) 0.1172(3) 0.066(2) Uani 1 1 d . .
C38 C 1.1271(10) 0.3396(8) 0.0819(6) 0.201(8) Uani 1 1 d . U
H38D H 1.1722 0.3334 0.0938 0.301 Uiso 1 1 calc R U
H38E H 1.1150 0.3078 0.0587 0.301 Uiso 1 1 calc R U
H38F H 1.1216 0.3826 0.0691 0.301 Uiso 1 1 calc R U
C39 C 1.0949(9) 0.3900(5) 0.1494(5) 0.158(7) Uani 1 1 d . .
H39D H 1.0672 0.3841 0.1733 0.237 Uiso 1 1 calc R U
H39E H 1.1399 0.3929 0.1625 0.237 Uiso 1 1 calc R U
H39F H 1.0828 0.4293 0.1330 0.237 Uiso 1 1 calc R U
C40 C 1.0167(8) 0.3417(7) 0.1008(6) 0.184(9) Uani 1 1 d . .
H40D H 0.9909 0.3365 0.1258 0.276 Uiso 1 1 calc R U
H40E H 1.0101 0.3846 0.0882 0.276 Uiso 1 1 calc R U
H40F H 1.0035 0.3098 0.0778 0.276 Uiso 1 1 calc R U
S1' S 0.7558(3) 0.0891(3) 0.5084(2) 0.205(3) Uani 1 1 d . .
S1 S 0.9093(3) 0.2551(3) -0.0090(3) 0.221(3) Uani 1 1 d . .
S2' S 0.8210(4) 0.1616(3) 0.4360(3) 0.250(4) Uani 1 1 d . .
S2 S 0.8463(3) 0.3292(4) 0.0641(4) 0.269(4) Uani 1 1 d . .
C41 C 0.8773(7) 0.2921(8) 0.0275(8) 0.176(8) Uani 1 1 d . .
C41' C 0.7894(7) 0.1263(7) 0.4717(7) 0.161(7) Uani 1 1 d . .

loop_
_atom_site_aniso_label
_atom_site_aniso_U_11
_atom_site_aniso_U_22
_atom_site_aniso_U_33
_atom_site_aniso_U_23
_atom_site_aniso_U_13
_atom_site_aniso_U_12
C1' 0.057(4) 0.019(3) 0.077(5) -0.008(3) -0.013(3) 0.011(3)
C2' 0.044(4) 0.025(3) 0.075(5) -0.003(3) -0.005(3) 0.011(3)
C3' 0.025(3) 0.022(3) 0.059(4) -0.001(2) -0.005(2) 0.004(2)
C4' 0.023(3) 0.025(3) 0.059(4) -0.008(3) 0.001(2) 0.001(2)
C5' 0.026(3) 0.027(3) 0.067(4) -0.012(3) 0.009(3) -0.003(2)
C6' 0.025(3) 0.047(4) 0.085(5) -0.017(4) 0.009(3) 0.005(3)
C7' 0.024(3) 0.060(5) 0.113(7) -0.024(5) 0.016(4) 0.015(3)
C8' 0.030(3) 0.071(5) 0.093(6) -0.036(5) 0.024(4) -0.012(3)
C9' 0.035(3) 0.053(4) 0.076(5) -0.024(4) 0.026(3) -0.015(3)
C10' 0.025(3) 0.031(3) 0.064(4) -0.015(3) 0.014(3) -0.007(2)
C11' 0.028(3) 0.024(3) 0.056(4) -0.003(3) 0.013(3) -0.008(2)
C12' 0.051(4) 0.022(3) 0.051(4) -0.004(3) 0.019(3) -0.014(3)
C13' 0.069(5) 0.052(4) 0.056(5) 0.000(3) 0.024(4) -0.005(4)
C14' 0.094(7) 0.077(6) 0.055(5) -0.011(4) 0.024(5) 0.002(5)
C15' 0.091(6) 0.091(7) 0.049(5) 0.004(4) 0.005(4) 0.003(5)
C16' 0.058(4) 0.062(5) 0.055(4) 0.002(4) 0.000(3) 0.007(4)
C17' 0.041(3) 0.027(3) 0.051(4) 0.001(3) 0.004(3) -0.012(2)
C18' 0.020(3) 0.029(3) 0.051(3) 0.000(2) 0.006(2) -0.009(2)
C19' 0.029(3) 0.028(3) 0.047(3) 0.005(3) 0.001(2) -0.002(2)
C20' 0.029(3) 0.045(4) 0.052(4) 0.006(3) -0.006(3) -0.002(3)
C21' 0.029(3) 0.059(4) 0.057(4) 0.013(3) -0.003(3) -0.002(3)
C22' 0.024(3) 0.053(4) 0.073(5) 0.012(4) 0.003(3) 0.018(3)
C23' 0.035(3) 0.035(3) 0.057(4) 0.006(3) 0.002(3) 0.013(3)
C24' 0.028(3) 0.027(3) 0.050(3) 0.006(3) 0.004(2) 0.003(2)
C25' 0.021(3) 0.031(3) 0.045(3) 0.003(2) 0.010(2) -0.002(2)
C26' 0.031(3) 0.023(3) 0.050(3) -0.003(2) 0.012(2) -0.001(2)
C27' 0.040(3) 0.028(3) 0.067(4) 0.004(3) 0.013(3) 0.008(3)
C28' 0.051(4) 0.018(3) 0.083(5) 0.006(3) 0.029(3) 0.001(2)
C29' 0.015(2) 0.017(2) 0.048(3) -0.003(2) 0.011(2) -0.0035(19)
C30' 0.020(2) 0.022(3) 0.045(3) 0.001(2) 0.006(2) -0.005(2)
C31' 0.014(2) 0.022(3) 0.049(3) -0.002(2) 0.003(2) -0.009(2)
C32' 0.008(2) 0.016(2) 0.053(3) -0.001(2) 0.003(2) -0.0036(18)
C33' 0.042(4) 0.118(8) 0.120(8) -0.054(7) 0.046(5) -0.028(5)
C34' 0.206(18) 0.49(4) 0.25(2) -0.27(3) 0.184(18) -0.22(2)
C35' 0.109(10) 0.203(18) 0.29(2) 0.085(16) 0.136(13) -0.005(11)
C36' 0.038(5) 0.176(14) 0.244(17) -0.002(12) 0.045(8) -0.023(7)
C37' 0.035(4) 0.085(6) 0.082(6) 0.012(5) -0.017(4) -0.001(4)
C38' 0.036(5) 0.253(19) 0.181(14) -0.074(13) -0.002(7) -0.004(8)
C39' 0.073(8) 0.155(13) 0.237(18) -0.039(12) -0.066(9) -0.021(8)
C40' 0.137(10) 0.248(15) 0.203(13) 0.147(12) -0.103(10) -0.075(10)
C1 0.037(3) 0.033(3) 0.058(4) 0.001(3) 0.007(3) 0.010(3)
C2 0.015(2) 0.035(3) 0.050(3) 0.005(3) 0.010(2) 0.002(2)
C3 0.016(2) 0.025(3) 0.047(3) 0.009(2) 0.007(2) 0.003(2)
C4 0.022(3) 0.030(3) 0.048(3) 0.008(3) 0.003(2) -0.003(2)
C5 0.022(3) 0.049(4) 0.066(4) 0.010(3) 0.011(3) 0.010(3)
C6 0.019(3) 0.048(4) 0.075(5) 0.013(3) 0.009(3) 0.001(3)
C7 0.016(3) 0.060(4) 0.074(5) 0.011(4) -0.004(3) -0.012(3)
C8 0.025(3) 0.050(4) 0.063(4) 0.002(3) 0.000(3) -0.009(3)
C9 0.020(3) 0.027(3) 0.053(4) 0.008(3) 0.001(2) -0.003(2)
C10 0.020(3) 0.020(3) 0.053(3) 0.008(2) -0.003(2) 0.003(2)
C11 0.012(2) 0.027(3) 0.070(4) -0.004(3) -0.011(2) 0.000(2)
C12 0.034(3) 0.028(3) 0.089(5) -0.001(3) -0.015(3) -0.008(3)
C13 0.058(5) 0.026(3) 0.113(7) -0.006(4) -0.023(5) -0.017(3)
C14 0.050(4) 0.035(4) 0.097(6) -0.016(4) -0.025(4) 0.008(3)
C15 0.041(4) 0.039(4) 0.075(5) -0.021(3) -0.013(3) 0.007(3)
C16 0.025(3) 0.032(3) 0.066(4) -0.009(3) -0.011(3) 0.000(2)
C17 0.016(2) 0.029(3) 0.056(4) -0.007(3) -0.001(2) 0.007(2)
C18 0.024(3) 0.044(3) 0.048(4) -0.013(3) 0.002(2) 0.010(2)
C19 0.042(4) 0.052(4) 0.052(4) -0.017(3) 0.001(3) -0.006(3)
C20 0.068(5) 0.084(6) 0.056(5) -0.021(4) -0.005(4) -0.004(5)
C21 0.081(6) 0.086(6) 0.046(4) -0.007(4) 0.006(4) 0.001(5)
C22 0.049(4) 0.063(5) 0.054(4) -0.002(4) 0.000(3) -0.009(3)
C23 0.021(3) 0.040(3) 0.046(3) -0.003(3) 0.005(2) 0.008(2)
C24 0.019(2) 0.029(3) 0.048(3) -0.003(2) 0.002(2) 0.010(2)
C25 0.025(3) 0.037(3) 0.049(4) 0.001(3) 0.014(2) 0.003(2)
C26 0.039(3) 0.034(3) 0.053(4) 0.006(3) 0.011(3) 0.007(3)
C27 0.056(4) 0.029(3) 0.060(4) 0.004(3) 0.019(3) 0.000(3)
C28 0.045(4) 0.034(3) 0.069(5) -0.001(3) 0.012(3) -0.015(3)
C29 0.009(2) 0.023(3) 0.044(3) -0.003(2) 0.002(2) 0.0063(19)
C30 0.014(2) 0.022(3) 0.047(3) -0.002(2) -0.003(2) 0.0060(19)
C31 0.020(2) 0.015(2) 0.049(3) 0.002(2) 0.001(2) 0.0041(19)
C32 0.019(2) 0.017(2) 0.046(3) 0.004(2) 0.001(2) -0.0062(19)
C33 0.088(6) 0.031(4) 0.131(8) -0.034(5) -0.046(6) 0.018(4)
C34 0.23(2) 0.085(9) 0.32(3) -0.110(13) 0.123(18) 0.012(11)
C35 0.186(14) 0.039(6) 0.254(19) -0.031(8) 0.020(13) 0.015(7)
C36 0.39(3) 0.156(14) 0.234(19) -0.145(15) -0.23(2) 0.159(18)
C37 0.080(6) 0.046(4) 0.073(5) 0.018(4) 0.015(4) -0.001(4)
C38 0.262(15) 0.167(12) 0.202(13) 0.111(10) 0.159(12) 0.086(11)
C39 0.227(17) 0.054(7) 0.181(14) 0.004(8) -0.034(13) 0.034(9)
C40 0.168(14) 0.103(10) 0.26(2) 0.114(12) -0.076(14) -0.017(9)
S1' 0.216(6) 0.195(6) 0.214(6) -0.025(4) 0.078(5) -0.054(5)
S1 0.197(6) 0.207(6) 0.249(7) -0.066(5) -0.020(5) 0.048(5)
S2' 0.223(6) 0.172(5) 0.386(11) 0.017(6) 0.174(7) -0.006(5)
S2 0.172(5) 0.199(6) 0.439(13) -0.132(8) 0.054(7) 0.001(5)
C41 0.100(10) 0.115(11) 0.30(2) -0.088(14) -0.019(12) 0.012(8)
C41' 0.101(10) 0.115(11) 0.28(2) -0.024(12) 0.091(12) -0.018(8)

loop_
_atom_type_symbol
_atom_type_description
_atom_type_scat_dispersion_real
_atom_type_scat_dispersion_imag
_atom_type_scat_source
C C 0.0033 0.0016 'International Tables Vol C Tables 4.2.6.8 and 6.1.1.4'
H H 0.0000 0.0000 'International Tables Vol C Tables 4.2.6.8 and 6.1.1.4'
S S 0.1246 0.1234 'International Tables Vol C Tables 4.2.6.8 and 6.1.1.4'

loop_
_geom_angle_atom_site_label_1
_geom_angle_atom_site_label_2
_geom_angle_atom_site_label_3
_geom_angle
_geom_angle_site_symmetry_1
_geom_angle_site_symmetry_3
C1' C1' C2' 121.0(4) 2_655 .
C1' C2' C3' 120.7(7) . .
C2' C3' C3' 117.9(4) . 2_655
C2' C3' C4' 122.6(6) . .
C3' C3' C4' 118.7(3) 2_655 .
C32' C4' C3' 120.8(5) . .
C32' C4' C5' 116.2(5) . .
C3' C4' C5' 122.9(5) . .
C6' C5' C10' 118.4(6) . .
C6' C5' C4' 124.2(6) . .
C10' C5' C4' 116.9(5) . .
C7' C6' C5' 121.0(7) . .
C6' C7' C8' 122.4(6) . .
C9' C8' C7' 116.2(6) . .
C9' C8' C33' 122.9(9) . .
C7' C8' C33' 120.9(8) . .
C8' C9' C10' 122.8(8) . .
C5' C10' C9' 119.1(6) . .
C5' C10' C11' 118.1(5) . .
C9' C10' C11' 122.5(6) . .
C31' C11' C12' 119.8(5) . .
C31' C11' C10' 116.3(5) . .
C12' C11' C10' 123.5(5) . .
C13' C12' C17' 118.4(6) . .
C13' C12' C11' 122.3(6) . .
C17' C12' C11' 118.7(5) . .
C14' C13' C12' 122.0(7) . .
C13' C14' C15' 119.6(8) . .
C14' C15' C16' 121.2(8) . .
C15' C16' C17' 120.6(7) . .
C16' C17' C12' 118.0(6) . .
C16' C17' C18' 122.9(6) . .
C12' C17' C18' 118.7(5) . .
C30' C18' C17' 120.1(5) . .
C30' C18' C19' 117.1(5) . .
C17' C18' C19' 122.6(5) . .
C24' C19' C20' 118.9(5) . .
C24' C19' C18' 116.4(5) . .
C20' C19' C18' 124.4(5) . .
C21' C20' C19' 122.8(6) . .
C20' C21' C22' 117.7(6) . .
C20' C21' C37' 123.4(7) . .
C22' C21' C37' 118.9(6) . .
C23' C22' C21' 121.0(6) . .
C22' C23' C24' 121.7(6) . .
C19' C24' C23' 117.9(5) . .
C19' C24' C25' 118.8(5) . .
C23' C24' C25' 122.8(5) . .
C29' C25' C26' 121.1(5) . .
C29' C25' C24' 116.6(5) . .
C26' C25' C24' 122.2(5) . .
C27' C26' C26' 117.9(4) . 2_655
C27' C26' C25' 122.7(5) . .
C26' C26' C25' 118.9(3) 2_655 .
C28' C27' C26' 121.5(6) . .
C27' C28' C28' 120.2(4) . 2_655
C25' C29' C29' 117.3(3) . 2_655
C25' C29' C30' 117.0(5) . .
C29' C29' C30' 123.6(4) 2_655 .
C18' C30' C31' 118.5(5) . .
C18' C30' C29' 117.8(5) . .
C31' C30' C29' 121.6(5) . .
C11' C31' C30' 117.0(5) . .
C11' C31' C32' 116.7(5) . .
C30' C31' C32' 123.8(5) . .
C4' C32' C32' 117.2(4) . 2_655
C4' C32' C31' 118.2(5) . .
C32' C32' C31' 122.5(4) 2_655 .
C34' C33' C8' 108.8(8) . .
C34' C33' C35' 113.1(16) . .
C8' C33' C35' 110.1(8) . .
C34' C33' C36' 110.1(13) . .
C8' C33' C36' 111.4(10) . .
C35' C33' C36' 103.3(10) . .
C40' C37' C38' 112.6(12) . .
C40' C37' C39' 114.0(12) . .
C38' C37' C39' 98.7(11) . .
C40' C37' C21' 109.9(8) . .
C38' C37' C21' 110.7(8) . .
C39' C37' C21' 110.6(7) . .
C28 C1 C2 120.8(6) 2_755 .
C25 C2 C1 117.6(5) 2_755 .
C25 C2 C3 119.0(5) 2_755 .
C1 C2 C3 122.9(5) . .
C32 C3 C4 120.2(5) . .
C32 C3 C2 116.8(4) . .
C4 C3 C2 122.9(4) . .
C9 C4 C5 117.7(5) . .
C9 C4 C3 119.8(5) . .
C5 C4 C3 122.2(6) . .
C6 C5 C4 121.7(6) . .
C5 C6 C7 120.1(6) . .
C6 C7 C8 120.4(6) . .
C7 C8 C9 121.2(6) . .
C4 C9 C8 118.5(5) . .
C4 C9 C10 118.9(5) . .
C8 C9 C10 122.2(5) . .
C31 C10 C11 117.2(5) . .
C31 C10 C9 120.0(5) . .
C11 C10 C9 122.7(5) . .
C12 C11 C16 118.5(6) . .
C12 C11 C10 124.5(6) . .
C16 C11 C10 116.7(5) . .
C13 C12 C11 121.5(7) . .
C12 C13 C14 121.2(7) . .
C15 C14 C13 117.6(7) . .
C15 C14 C33 121.4(9) . .
C13 C14 C33 121.0(8) . .
C14 C15 C16 121.7(7) . .
C15 C16 C11 119.5(6) . .
C15 C16 C17 122.0(6) . .
C11 C16 C17 118.3(5) . .
C30 C17 C18 120.1(5) . .
C30 C17 C16 115.5(5) . .
C18 C17 C16 123.9(5) . .
C19 C18 C17 122.1(6) . .
C19 C18 C23 118.2(6) . .
C17 C18 C23 119.0(5) . .
C20 C19 C18 121.9(7) . .
C21 C20 C19 119.6(7) . .
C22 C21 C20 120.6(8) . .
C21 C22 C23 122.3(7) . .
C22 C23 C24 124.0(6) . .
C22 C23 C18 117.0(6) . .
C24 C23 C18 118.6(5) . .
C29 C24 C23 119.8(5) . .
C29 C24 C25 116.1(5) . .
C23 C24 C25 123.6(5) . .
C2 C25 C26 119.9(5) 2_755 .
C2 C25 C24 117.0(5) 2_755 .
C26 C25 C24 122.8(5) . .
C27 C26 C25 122.1(6) . .
C28 C27 C26 116.8(6) . .
C28 C27 C37 120.4(6) . .
C26 C27 C37 122.8(7) . .
C1 C28 C27 122.7(6) 2_755 .
C24 C29 C30 117.8(5) . .
C24 C29 C32 118.0(4) . 2_755
C30 C29 C32 122.2(5) . 2_755
C17 C30 C29 116.6(5) . .
C17 C30 C31 118.0(4) . .
C29 C30 C31 123.5(5) . .
C10 C31 C32 117.7(5) . .
C10 C31 C30 117.1(5) . .
C32 C31 C30 122.8(4) . .
C3 C32 C31 117.6(5) . .
C3 C32 C29 117.2(5) . 2_755
C31 C32 C29 123.1(4) . 2_755
C36 C33 C34 110.7(16) . .
C36 C33 C35 109.4(13) . .
C34 C33 C35 105.3(10) . .
C36 C33 C14 108.6(8) . .
C34 C33 C14 111.6(8) . .
C35 C33 C14 111.2(10) . .
C38 C37 C40 111.8(13) . .
C38 C37 C39 110.8(12) . .
C40 C37 C39 98.1(11) . .
C38 C37 C27 112.3(9) . .
C40 C37 C27 112.2(7) . .
C39 C37 C27 110.8(8) . .
S2 C41 S1 179.3(12) . .
S2' C41' S1' 179.2(16) . .

loop_
_geom_bond_atom_site_label_1
_geom_bond_atom_site_label_2
_geom_bond_distance
_geom_bond_site_symmetry_2
C1' C1' 1.326(14) 2_655
C1' C2' 1.372(9) .
C2' C3' 1.410(8) .
C3' C3' 1.416(12) 2_655
C3' C4' 1.436(8) .
C4' C32' 1.408(7) .
C4' C5' 1.460(8) .
C5' C6' 1.393(8) .
C5' C10' 1.405(9) .
C6' C7' 1.363(10) .
C7' C8' 1.430(12) .
C8' C9' 1.357(10) .
C8' C33' 1.509(10) .
C9' C10' 1.427(8) .
C10' C11' 1.460(8) .
C11' C31' 1.406(8) .
C11' C12' 1.448(9) .
C12' C13' 1.406(9) .
C12' C17' 1.425(9) .
C13' C14' 1.360(11) .
C14' C15' 1.373(12) .
C15' C16' 1.377(11) .
C16' C17' 1.412(9) .
C17' C18' 1.443(8) .
C18' C30' 1.388(8) .
C18' C19' 1.469(8) .
C19' C24' 1.393(8) .
C19' C20' 1.401(8) .
C20' C21' 1.372(9) .
C21' C22' 1.401(10) .
C21' C37' 1.549(9) .
C22' C23' 1.352(9) .
C23' C24' 1.419(8) .
C24' C25' 1.452(8) .
C25' C29' 1.404(7) .
C25' C26' 1.442(8) .
C26' C27' 1.402(8) .
C26' C26' 1.419(11) 2_655
C27' C28' 1.350(9) .
C28' C28' 1.381(14) 2_655
C29' C29' 1.459(11) 2_655
C29' C30' 1.464(7) .
C30' C31' 1.439(7) .
C31' C32' 1.454(7) .
C32' C32' 1.440(10) 2_655
C33' C34' 1.466(16) .
C33' C35' 1.529(18) .
C33' C36' 1.549(16) .
C37' C40' 1.430(14) .
C37' C38' 1.489(15) .
C37' C39' 1.490(16) .
C1 C28 1.353(9) 2_755
C1 C2 1.420(8) .
C2 C25 1.389(8) 2_755
C2 C3 1.446(8) .
C3 C32 1.393(7) .
C3 C4 1.439(7) .
C4 C9 1.402(8) .
C4 C5 1.420(8) .
C5 C6 1.360(9) .
C6 C7 1.362(10) .
C7 C8 1.370(9) .
C8 C9 1.409(8) .
C9 C10 1.449(8) .
C10 C31 1.399(7) .
C10 C11 1.448(8) .
C11 C12 1.389(8) .
C11 C16 1.409(9) .
C12 C13 1.362(10) .
C13 C14 1.420(12) .
C14 C15 1.375(10) .
C14 C33 1.545(10) .
C15 C16 1.406(9) .
C16 C17 1.457(8) .
C17 C30 1.398(8) .
C17 C18 1.437(9) .
C18 C19 1.392(9) .
C18 C23 1.444(8) .
C19 C20 1.381(11) .
C20 C21 1.371(12) .
C21 C22 1.355(10) .
C22 C23 1.409(9) .
C23 C24 1.431(8) .
C24 C29 1.413(8) .
C24 C25 1.464(8) .
C25 C2 1.389(8) 2_755
C25 C26 1.401(8) .
C26 C27 1.389(9) .
C27 C28 1.386(10) .
C27 C37 1.527(9) .
C28 C1 1.353(9) 2_755
C29 C30 1.456(7) .
C29 C32 1.456(7) 2_755
C30 C31 1.456(7) .
C31 C32 1.452(8) .
C32 C29 1.456(7) 2_755
C33 C36 1.443(15) .
C33 C34 1.479(19) .
C33 C35 1.529(17) .
C37 C38 1.405(14) .
C37 C40 1.480(16) .
C37 C39 1.511(15) .
S1' C41' 1.548(18) .
S1 C41 1.523(19) .
S2' C41' 1.486(18) .
S2 C41 1.519(19) .
